data_4130182
loop_
_publ_author_name
'Mo, Zhenbo'
'Rit, Arnab'
'Campos, Jes\'us'
'Kolychev, Eugene L.'
'Aldridge, Simon'

_publ_section_title
;
 Catalytic B-N Dehydrogenation Using Frustrated Lewis Pairs: Evidence for
 a Chain-Growth Coupling Mechanism.
;
_journal_issue 10
_journal_name_full 'Journal of the American Chemical Society'
_journal_page_first 3306
_journal_page_last 3309
_journal_paper_doi 10.1021/jacs.6b01170
_journal_volume 138
_journal_year 2016
_chemical_formula_moiety 'C43 H36 B2 Cl2 F10 N1 O1 P1'
_chemical_formula_sum 'C43 H36 B2 Cl2 F10 N O P'
_chemical_formula_weight 896.25
_space_group_IT_number 14
_space_group_name_Hall '-P 2ybc'
_space_group_name_H-M_alt 'P 1 21/c 1'
_symmetry_cell_setting monoclinic
_symmetry_space_group_name_H-M 'P 1 21/c 1'
_atom_sites_solution_hydrogens difmap
_atom_sites_solution_primary other
_audit_creation_date 2015-11-27
_audit_creation_method CRYSTALS_ver_14.43
_cell_angle_alpha 90
_cell_angle_beta 94.719(2)
_cell_angle_gamma 90
_cell_formula_units_Z 4
_cell_length_a 13.1679(4)
_cell_length_b 15.0411(4)
_cell_length_c 20.7964(4)
_cell_measurement_reflns_used 6228
_cell_measurement_temperature 150
_cell_measurement_theta_max 76
_cell_measurement_theta_min 3
_cell_volume 4104.97(18)
_computing_cell_refinement 'CrysAlis, (Oxford Diffraction, 2002)'
_computing_data_collection 'SuperNova, (Oxford Diffraction, 2010)'
_computing_data_reduction 'CrysAlis, (Oxford Diffraction, 2002)'
_computing_molecular_graphics 'CAMERON (Watkin et al., 1996)'
_computing_publication_material 'CRYSTALS (Betteridge et al., 2003)'
_computing_structure_refinement 'CRYSTALS (Betteridge et al., 2003)'
_computing_structure_solution 'Superflip (Palatinus & Chapuis, 2007)'
_diffrn_ambient_temperature 150
_diffrn_measured_fraction_theta_full 0.997
_diffrn_measured_fraction_theta_max 0.984
_diffrn_measurement_device Area
_diffrn_measurement_device_type 'Oxford Diffraction SuperNova'
_diffrn_measurement_method \w
_diffrn_radiation_monochromator graphite
_diffrn_radiation_type 'Cu K\a'
_diffrn_radiation_wavelength 1.54180
_diffrn_reflns_av_R_equivalents 0.054
_diffrn_reflns_limit_h_max 15
_diffrn_reflns_limit_h_min -16
_diffrn_reflns_limit_k_max 18
_diffrn_reflns_limit_k_min -16
_diffrn_reflns_limit_l_max 21
_diffrn_reflns_limit_l_min -25
_diffrn_reflns_number 25247
_diffrn_reflns_theta_full 74.074
_diffrn_reflns_theta_max 76.365
_diffrn_reflns_theta_min 3.368
_diffrn_standards_number 0
_exptl_absorpt_coefficient_mu 2.513
_exptl_absorpt_correction_T_max 0.98
_exptl_absorpt_correction_T_min 0.76
_exptl_absorpt_correction_type multi-scan
_exptl_absorpt_process_details 'CrysAlis, (Oxford Diffraction, 2002)'
_exptl_crystal_colour colourless
_exptl_crystal_density_diffrn 1.450
_exptl_crystal_density_method 'not measured'
_exptl_crystal_description plate
_exptl_crystal_F_000 1832
_exptl_crystal_size_max 0.250
_exptl_crystal_size_mid 0.100
_exptl_crystal_size_min 0.010
_refine_diff_density_max 1.52
_refine_diff_density_min -1.24
_refine_ls_extinction_method None
_refine_ls_goodness_of_fit_ref 0.9542
_refine_ls_hydrogen_treatment noref
_refine_ls_matrix_type full
_refine_ls_number_parameters 541
_refine_ls_number_reflns 8438
_refine_ls_number_restraints 0
_refine_ls_R_factor_all 0.0837
_refine_ls_R_factor_gt 0.0600
_refine_ls_shift/su_max 0.0002948
_refine_ls_shift/su_mean 0.0000202
_refine_ls_structure_factor_coef Fsqd
_refine_ls_weighting_details
;
 Method= Modified Sheldrick 
 w=1/[\s^2^(F^2^) + ( 0.06P)^2^ + 6.38P] 
 ,where P=(max(Fo^2^,0) + 2Fc^2^)/3 
;
_refine_ls_weighting_scheme calc
_refine_ls_wR_factor_all 0.1550
_refine_ls_wR_factor_gt 0.1378
_refine_ls_wR_factor_ref 0.1548
_reflns_limit_h_max 16
_reflns_limit_h_min -16
_reflns_limit_k_max 18
_reflns_limit_k_min 0
_reflns_limit_l_max 25
_reflns_limit_l_min 0
_reflns_number_gt 6159
_reflns_number_total 8471
_reflns_threshold_expression I>2.0\s(I)
_oxford_diffrn_Wilson_B_factor 2.60
_oxford_diffrn_Wilson_scale 0.09
_oxford_refine_ls_r_factor_ref 0.0836
_oxford_refine_ls_scale 2.57(2)
_oxford_reflns_number_all 8440
_oxford_reflns_threshold_expression_ref I>-3.0\s(I)
_oxford_structure_analysis_title 068zmek15
_cod_data_source_file ja6b01170_si_002.cif
_cod_data_source_block 2-HBH2NMe3
_cod_depositor_comments
;
The following automatic conversions were performed:

data item '_atom_sites_solution_primary' value 'Other' was changed to
'other' in accordance with the
/home/saulius/struct/COD-crude-data/automatic-downloads/DataCite-retrospective/ACS/depositions/lib/dictionaries/cif_core.dic
dictionary named 'cif_core.dic' version 2.4.2 last updated on
2011-04-26.

Automatic conversion script
Id: cif_fix_values 6909 2019-04-08 15:41:33Z antanas 
;
_cod_original_sg_symbol_H-M 'P 21/c '
_cod_original_formula_sum 'C43 H36 B2 Cl2 F10 N1 O1 P1'
_cod_database_code 4130182

loop_
_symmetry_equiv_pos_as_xyz
x,y,z
-x,-y,-z
x,-y+1/2,z+1/2
-x,y+1/2,-z+1/2

loop_
_atom_site_label
_atom_site_type_symbol
_atom_site_fract_x
_atom_site_fract_y
_atom_site_fract_z
_atom_site_U_iso_or_equiv
_atom_site_occupancy
_atom_site_adp_type
H1 H 0.2386 0.3184 0.4612 0.0321 1.0000 Uiso
H2 H 0.4252 0.3460 0.6006 0.0360 1.0000 Uiso
H3 H 0.5305 0.2442 0.6536 0.0393 1.0000 Uiso
H4 H 0.4986 0.0921 0.6431 0.0373 1.0000 Uiso
H5 H 0.3692 -0.1342 0.4903 0.0356 1.0000 Uiso
H6 H 0.3000 -0.1589 0.3854 0.0364 1.0000 Uiso
H7 H 0.1964 -0.0521 0.3334 0.0340 1.0000 Uiso
H8 H 0.2310 -0.0632 0.6070 0.0494 1.0000 Uiso
H9 H 0.4928 -0.0512 0.5696 0.0538 1.0000 Uiso
H10 H 0.2756 0.0106 0.6539 0.0485 1.0000 Uiso
H11 H 0.4530 -0.0447 0.6380 0.0534 1.0000 Uiso
H12 H 0.4062 -0.1158 0.5903 0.0536 1.0000 Uiso
H13 H 0.2000 0.0365 0.5941 0.0491 1.0000 Uiso
H14 H 0.1443 0.0990 0.2181 0.0368 1.0000 Uiso
H15 H 0.0578 0.0062 0.1410 0.0445 1.0000 Uiso
H16 H -0.0696 -0.0885 0.1697 0.0440 1.0000 Uiso
H17 H -0.1147 -0.0917 0.2768 0.0432 1.0000 Uiso
H18 H -0.0275 -0.0016 0.3539 0.0395 1.0000 Uiso
H19 H -0.0203 0.2486 0.3353 0.0365 1.0000 Uiso
H20 H -0.1670 0.2889 0.3830 0.0413 1.0000 Uiso
H21 H -0.2028 0.2252 0.4805 0.0408 1.0000 Uiso
H22 H -0.0927 0.1212 0.5290 0.0399 1.0000 Uiso
H23 H 0.0537 0.0789 0.4820 0.0336 1.0000 Uiso
H24 H 0.3294 0.0973 0.2877 0.0615 1.0000 Uiso
H25 H 0.3079 0.1610 0.2277 0.0616 1.0000 Uiso
H26 H 0.4188 0.1574 0.2643 0.0616 1.0000 Uiso
H27 H 0.4503 0.2295 0.3680 0.0478 1.0000 Uiso
H28 H 0.3706 0.1636 0.3935 0.0477 1.0000 Uiso
H29 H 0.3586 0.2678 0.4035 0.0478 1.0000 Uiso
H30 H 0.4144 0.3183 0.2766 0.0566 1.0000 Uiso
H31 H 0.3220 0.3638 0.3086 0.0568 1.0000 Uiso
H32 H 0.3043 0.3193 0.2394 0.0566 1.0000 Uiso
H33 H 0.7120 0.3812 0.6793 0.1178 1.0000 Uiso
H34 H 0.7552 0.4238 0.7436 0.1178 1.0000 Uiso
H211 H 0.1585 0.2378 0.2746 0.0379 1.0000 Uiso
H212 H 0.1850 0.2825 0.3576 0.0441 1.0000 Uiso
F1 F 0.32328(19) 0.45307(16) 0.41476(9) 0.0528 1.0000 Uani
F2 F 0.3845(2) 0.62012(18) 0.43178(12) 0.0612 1.0000 Uani
F3 F 0.39591(19) 0.69661(15) 0.55092(13) 0.0590 1.0000 Uani
F4 F 0.3382(2) 0.60154(16) 0.65336(11) 0.0558 1.0000 Uani
F5 F 0.26945(15) 0.43544(13) 0.63688(8) 0.0378 1.0000 Uani
F6 F 0.07624(14) 0.41427(13) 0.45101(8) 0.0351 1.0000 Uani
F7 F -0.11280(15) 0.42003(14) 0.48642(10) 0.0430 1.0000 Uani
F8 F -0.16140(15) 0.33744(17) 0.59647(11) 0.0518 1.0000 Uani
F9 F -0.01450(16) 0.24680(17) 0.66983(9) 0.0475 1.0000 Uani
F10 F 0.17579(14) 0.24100(14) 0.63654(8) 0.0362 1.0000 Uani
O1 O 0.24493(14) 0.13928(13) 0.49259(8) 0.0237 1.0000 Uani
N1 N 0.31716(19) 0.22821(17) 0.31202(11) 0.0273 1.0000 Uani
Cl1 Cl 0.58998(14) 0.45152(11) 0.71914(6) 0.0888 1.0000 Uani
Cl2 Cl 0.6943(2) 0.28691(18) 0.75996(10) 0.1461 1.0000 Uani
P1 P 0.13457(5) 0.12305(5) 0.35678(3) 0.0223 1.0000 Uani
B2 B 0.1976(3) 0.2307(2) 0.32117(15) 0.0263 1.0000 Uani
C1 C 0.2109(2) 0.04104(19) 0.40326(13) 0.0241 1.0000 Uani
C2 C 0.2273(2) -0.0411(2) 0.37428(13) 0.0292 1.0000 Uani
C3 C 0.2876(2) -0.1051(2) 0.40589(14) 0.0301 1.0000 Uani
C4 C 0.3296(2) -0.0897(2) 0.46799(14) 0.0292 1.0000 Uani
C5 C 0.3135(2) -0.0101(2) 0.49946(13) 0.0250 1.0000 Uani
C6 C 0.2575(2) 0.05690(19) 0.46556(12) 0.0233 1.0000 Uani
C7 C 0.3478(2) 0.0079(2) 0.56987(13) 0.0274 1.0000 Uani
C8 C 0.2546(2) -0.0027(2) 0.61033(13) 0.0330 1.0000 Uani
C9 C 0.4316(3) -0.0569(2) 0.59481(15) 0.0364 1.0000 Uani
C10 C 0.3804(2) 0.1049(2) 0.57514(13) 0.0258 1.0000 Uani
C11 C 0.4590(2) 0.1346(2) 0.61852(14) 0.0314 1.0000 Uani
C12 C 0.4765(2) 0.2242(2) 0.62642(15) 0.0338 1.0000 Uani
C13 C 0.4126(2) 0.2852(2) 0.59307(14) 0.0307 1.0000 Uani
C14 C 0.3313(2) 0.2599(2) 0.54951(13) 0.0256 1.0000 Uani
C15 C 0.3218(2) 0.1679(2) 0.53971(12) 0.0244 1.0000 Uani
C16 C 0.0318(2) 0.1596(2) 0.40288(13) 0.0251 1.0000 Uani
C17 C -0.0350(2) 0.2232(2) 0.37358(14) 0.0298 1.0000 Uani
C18 C -0.1217(2) 0.2471(2) 0.40246(16) 0.0342 1.0000 Uani
C19 C -0.1427(2) 0.2090(2) 0.46055(16) 0.0346 1.0000 Uani
C20 C -0.0769(2) 0.1468(2) 0.48981(15) 0.0339 1.0000 Uani
C21 C 0.0103(2) 0.1215(2) 0.46163(13) 0.0277 1.0000 Uani
C22 C 0.0657(2) 0.05684(19) 0.29420(13) 0.0245 1.0000 Uani
C23 C -0.0108(2) -0.0006(2) 0.31090(14) 0.0326 1.0000 Uani
C24 C -0.0624(3) -0.0540(2) 0.26482(16) 0.0366 1.0000 Uani
C25 C -0.0366(3) -0.0517(2) 0.20108(15) 0.0369 1.0000 Uani
C26 C 0.0401(3) 0.0046(2) 0.18425(14) 0.0367 1.0000 Uani
C27 C 0.0913(2) 0.0588(2) 0.23036(13) 0.0313 1.0000 Uani
C28 C 0.1372(2) 0.32803(19) 0.54131(13) 0.0255 1.0000 Uani
C29 C 0.1069(2) 0.2867(2) 0.59675(13) 0.0271 1.0000 Uani
C30 C 0.0092(2) 0.2892(2) 0.61570(14) 0.0336 1.0000 Uani
C31 C -0.0650(2) 0.3350(2) 0.57931(16) 0.0365 1.0000 Uani
C32 C -0.0398(2) 0.3773(2) 0.52389(15) 0.0327 1.0000 Uani
C33 C 0.0579(2) 0.3725(2) 0.50662(13) 0.0278 1.0000 Uani
C34 C 0.2942(2) 0.4340(2) 0.52523(13) 0.0270 1.0000 Uani
C35 C 0.2995(2) 0.4779(2) 0.58414(14) 0.0292 1.0000 Uani
C36 C 0.3344(3) 0.5639(2) 0.59431(16) 0.0370 1.0000 Uani
C37 C 0.3640(3) 0.6121(2) 0.54251(19) 0.0416 1.0000 Uani
C38 C 0.3587(3) 0.5725(3) 0.48269(17) 0.0407 1.0000 Uani
C39 C 0.3254(3) 0.4857(2) 0.47545(15) 0.0356 1.0000 Uani
C40 C 0.3410(3) 0.3152(2) 0.28195(16) 0.0385 1.0000 Uani
C41 C 0.3467(3) 0.1555(3) 0.26867(16) 0.0413 1.0000 Uani
C42 C 0.3797(2) 0.2217(2) 0.37520(14) 0.0322 1.0000 Uani
C43 C 0.6968(6) 0.3965(6) 0.7197(2) 0.1017 1.0000 Uani
B1 B 0.2519(3) 0.3315(2) 0.51518(14) 0.0250 1.0000 Uani

loop_
_atom_site_aniso_label
_atom_site_aniso_U_11
_atom_site_aniso_U_22
_atom_site_aniso_U_33
_atom_site_aniso_U_23
_atom_site_aniso_U_13
_atom_site_aniso_U_12
F1 0.0776(16) 0.0568(13) 0.0266(9) -0.0008(9) 0.0204(9) -0.0185(12)
F2 0.0674(15) 0.0588(14) 0.0593(14) 0.0210(12) 0.0166(11) -0.0224(12)
F3 0.0615(15) 0.0348(11) 0.0790(16) -0.0003(11) -0.0054(12) -0.0149(11)
F4 0.0734(16) 0.0466(12) 0.0455(12) -0.0204(10) -0.0064(11) -0.0014(11)
F5 0.0513(11) 0.0426(11) 0.0198(8) -0.0015(7) 0.0061(7) -0.0009(9)
F6 0.0415(10) 0.0374(10) 0.0254(8) 0.0074(7) -0.0038(7) 0.0030(8)
F7 0.0346(10) 0.0410(11) 0.0509(11) -0.0029(9) -0.0120(8) 0.0090(9)
F8 0.0289(10) 0.0666(15) 0.0614(13) -0.0053(11) 0.0131(9) 0.0043(10)
F9 0.0431(11) 0.0671(14) 0.0346(10) 0.0099(10) 0.0163(8) -0.0027(10)
F10 0.0343(9) 0.0502(11) 0.0241(8) 0.0112(8) 0.0028(7) 0.0071(8)
O1 0.0266(9) 0.0263(10) 0.0179(8) -0.0022(7) -0.0004(7) 0.0014(8)
N1 0.0289(12) 0.0328(13) 0.0207(11) 0.0016(10) 0.0045(9) -0.0018(10)
Cl1 0.1317(13) 0.0844(9) 0.0555(6) -0.0095(6) 0.0393(7) -0.0408(9)
Cl2 0.171(2) 0.154(2) 0.0982(12) 0.0188(13) -0.0778(14) -0.0336(17)
P1 0.0245(3) 0.0273(3) 0.0152(3) -0.0006(3) 0.0022(2) -0.0007(3)
B2 0.0273(15) 0.0308(16) 0.0208(13) 0.0011(12) 0.0011(11) -0.0001(13)
C1 0.0229(13) 0.0267(14) 0.0229(12) 0.0034(11) 0.0042(10) 0.0015(11)
C2 0.0326(15) 0.0346(16) 0.0210(12) -0.0042(11) 0.0054(10) -0.0003(12)
C3 0.0328(15) 0.0287(15) 0.0301(14) -0.0037(11) 0.0107(11) 0.0043(12)
C4 0.0275(14) 0.0317(15) 0.0294(14) 0.0056(12) 0.0077(11) 0.0053(12)
C5 0.0212(12) 0.0318(15) 0.0226(12) 0.0043(11) 0.0053(10) 0.0003(11)
C6 0.0232(13) 0.0269(13) 0.0205(12) 0.0006(10) 0.0063(9) -0.0011(11)
C7 0.0292(14) 0.0310(15) 0.0217(13) 0.0040(11) 0.0005(10) 0.0033(12)
C8 0.0388(16) 0.0404(17) 0.0204(13) 0.0020(12) 0.0063(11) -0.0058(14)
C9 0.0372(17) 0.0377(17) 0.0331(15) 0.0049(13) -0.0047(12) 0.0074(14)
C10 0.0225(13) 0.0338(15) 0.0213(12) 0.0013(11) 0.0036(10) 0.0022(11)
C11 0.0257(14) 0.0418(17) 0.0263(13) 0.0025(12) 0.0005(11) 0.0047(13)
C12 0.0236(14) 0.0462(19) 0.0309(14) -0.0044(13) -0.0011(11) 0.0007(13)
C13 0.0241(14) 0.0383(16) 0.0298(14) -0.0023(13) 0.0033(11) -0.0017(12)
C14 0.0225(13) 0.0350(15) 0.0196(12) -0.0008(11) 0.0038(10) 0.0004(11)
C15 0.0197(12) 0.0356(15) 0.0179(12) -0.0004(11) 0.0027(9) -0.0009(11)
C16 0.0244(13) 0.0294(14) 0.0216(12) -0.0028(11) 0.0028(10) -0.0027(11)
C17 0.0316(15) 0.0330(15) 0.0247(13) 0.0005(11) 0.0024(11) 0.0029(12)
C18 0.0308(15) 0.0340(16) 0.0371(16) -0.0028(13) -0.0003(12) 0.0047(13)
C19 0.0257(14) 0.0389(17) 0.0403(16) -0.0122(14) 0.0093(12) -0.0025(13)
C20 0.0344(16) 0.0392(17) 0.0292(14) -0.0050(13) 0.0092(12) -0.0080(14)
C21 0.0274(14) 0.0338(15) 0.0222(12) -0.0014(11) 0.0032(10) -0.0043(12)
C22 0.0263(13) 0.0275(14) 0.0194(12) -0.0022(10) -0.0002(10) 0.0002(11)
C23 0.0354(16) 0.0397(17) 0.0232(13) -0.0021(12) 0.0047(11) -0.0071(14)
C24 0.0346(16) 0.0407(18) 0.0348(16) -0.0032(14) 0.0043(12) -0.0099(14)
C25 0.0461(19) 0.0350(17) 0.0285(15) -0.0059(13) -0.0031(13) -0.0053(14)
C26 0.052(2) 0.0376(17) 0.0198(13) -0.0021(12) 0.0001(12) -0.0040(15)
C27 0.0378(16) 0.0356(16) 0.0210(13) -0.0002(12) 0.0050(11) -0.0061(13)
C28 0.0298(14) 0.0268(14) 0.0198(12) -0.0027(10) 0.0013(10) -0.0003(11)
C29 0.0277(14) 0.0304(14) 0.0229(13) -0.0019(11) 0.0012(10) 0.0010(12)
C30 0.0359(16) 0.0402(17) 0.0255(14) -0.0005(13) 0.0071(12) -0.0039(14)
C31 0.0255(15) 0.0418(18) 0.0426(17) -0.0079(14) 0.0052(12) 0.0023(13)
C32 0.0287(15) 0.0330(15) 0.0352(15) -0.0062(13) -0.0054(12) 0.0038(13)
C33 0.0326(15) 0.0264(14) 0.0236(13) -0.0008(11) -0.0020(11) 0.0000(12)
C34 0.0259(14) 0.0305(14) 0.0246(13) 0.0004(11) 0.0027(10) -0.0002(12)
C35 0.0304(15) 0.0319(15) 0.0250(13) 0.0021(12) 0.0007(11) 0.0017(12)
C36 0.0386(17) 0.0370(17) 0.0341(16) -0.0084(14) -0.0039(13) 0.0007(14)
C37 0.0346(17) 0.0293(16) 0.059(2) 0.0002(15) -0.0049(15) -0.0078(14)
C38 0.0389(18) 0.0427(19) 0.0412(17) 0.0108(15) 0.0068(14) -0.0092(15)
C39 0.0387(17) 0.0429(18) 0.0259(14) 0.0005(13) 0.0069(12) -0.0063(14)
C40 0.0389(17) 0.0411(18) 0.0361(16) 0.0090(14) 0.0070(13) -0.0070(14)
C41 0.0393(18) 0.049(2) 0.0377(17) -0.0124(15) 0.0133(14) -0.0047(16)
C42 0.0256(14) 0.0439(18) 0.0271(14) -0.0001(13) 0.0018(11) 0.0008(13)
C43 0.121(5) 0.139(6) 0.046(3) -0.026(3) 0.014(3) -0.065(5)
B1 0.0305(16) 0.0274(16) 0.0175(13) -0.0004(11) 0.0047(11) -0.0002(13)

loop_
_atom_type_symbol
_atom_type_scat_dispersion_real
_atom_type_scat_dispersion_imag
_atom_type_scat_Cromer_Mann_a1
_atom_type_scat_Cromer_Mann_b1
_atom_type_scat_Cromer_Mann_a2
_atom_type_scat_Cromer_Mann_b2
_atom_type_scat_Cromer_Mann_a3
_atom_type_scat_Cromer_Mann_b3
_atom_type_scat_Cromer_Mann_a4
_atom_type_scat_Cromer_Mann_b4
_atom_type_scat_Cromer_Mann_c
_atom_type_scat_source
C 0.0181 0.0091 2.3100 20.8439 1.0200 10.2075 1.5886 0.5687 0.8650 51.6512 0.2156 'International Tables Vol C 4.2.6.8 and 6.1.1.4'
H 0.0000 0.0000 0.4930 10.5109 0.3229 26.1257 0.1402 3.1424 0.0408 57.7998 0.0030 'International Tables Vol C 4.2.6.8 and 6.1.1.4'
N 0.0311 0.0180 12.2126 0.0057 3.1322 9.8933 2.0125 28.9975 1.1663 0.5826 -11.5290 'International Tables Vol C 4.2.6.8 and 6.1.1.4'
B 0.0090 0.0039 2.0545 23.2185 1.3326 1.0210 1.0979 60.3498 0.7068 0.1403 -0.1932 'International Tables Vol C 4.2.6.8 and 6.1.1.4'
Cl 0.3639 0.7018 11.4604 0.0104 7.1964 1.1662 6.2556 18.5194 1.6455 47.7784 -9.5574 'International Tables Vol C 4.2.6.8 and 6.1.1.4'
F 0.0727 0.0534 3.5392 10.2825 2.6412 4.2944 1.5170 0.2615 1.0243 26.1476 0.2776 'International Tables Vol C 4.2.6.8 and 6.1.1.4'
O 0.0492 0.0322 3.0485 13.2771 2.2868 5.7011 1.5463 0.3239 0.8670 32.9089 0.2508 'International Tables Vol C 4.2.6.8 and 6.1.1.4'
P 0.2955 0.4335 6.4345 1.9067 4.1791 27.1570 1.7800 0.5260 1.4908 68.1645 1.1149 'International Tables Vol C 4.2.6.8 and 6.1.1.4'

loop_
_geom_angle_atom_site_label_1
_geom_angle_atom_site_label_2
_geom_angle_atom_site_label_3
_geom_angle
_geom_angle_publ_flag
C6 O1 C15 116.9(2) yes
B2 N1 C40 105.8(2) yes
B2 N1 C41 113.4(2) yes
C40 N1 C41 108.4(2) yes
B2 N1 C42 111.9(2) yes
C40 N1 C42 107.8(2) yes
C41 N1 C42 109.4(3) yes
B2 P1 C1 121.34(13) yes
B2 P1 C16 107.66(14) yes
C1 P1 C16 109.27(13) yes
B2 P1 C22 112.19(13) yes
C1 P1 C22 103.30(13) yes
C16 P1 C22 101.25(13) yes
P1 B2 N1 118.0(2) yes
P1 B2 H212 103.1 no
N1 B2 H212 107.6 no
P1 B2 H211 103.6 no
N1 B2 H211 107.5 no
H212 B2 H211 117.5 no
P1 C1 C2 117.9(2) yes
P1 C1 C6 123.7(2) yes
C2 C1 C6 118.4(3) yes
C1 C2 H7 118.7 no
C1 C2 C3 120.9(3) yes
H7 C2 C3 120.4 no
H6 C3 C2 120.1 no
H6 C3 C4 120.0 no
C2 C3 C4 119.9(3) yes
H5 C4 C3 120.1 no
H5 C4 C5 118.6 no
C3 C4 C5 121.3(3) yes
C4 C5 C6 118.5(3) yes
C4 C5 C7 124.2(3) yes
C6 C5 C7 117.3(3) yes
C1 C6 C5 120.8(3) yes
C1 C6 O1 118.1(2) yes
C5 C6 O1 121.1(2) yes
C5 C7 C8 108.5(2) yes
C5 C7 C9 111.2(3) yes
C8 C7 C9 109.3(2) yes
C5 C7 C10 107.4(2) yes
C8 C7 C10 106.8(2) yes
C9 C7 C10 113.3(2) yes
C7 C8 H13 110.3 no
C7 C8 H8 108.9 no
H13 C8 H8 108.9 no
C7 C8 H10 108.4 no
H13 C8 H10 110.8 no
H8 C8 H10 109.6 no
C7 C9 H9 110.9 no
C7 C9 H12 108.8 no
H9 C9 H12 108.8 no
C7 C9 H11 110.6 no
H9 C9 H11 107.1 no
H12 C9 H11 110.7 no
C7 C10 C11 123.0(3) yes
C7 C10 C15 118.2(2) yes
C11 C10 C15 118.4(3) yes
H4 C11 C10 118.8 no
H4 C11 C12 121.1 no
C10 C11 C12 120.0(3) yes
C11 C12 H3 120.4 no
C11 C12 C13 119.9(3) yes
H3 C12 C13 119.7 no
H2 C13 C12 117.8 no
H2 C13 C14 119.2 no
C12 C13 C14 123.0(3) yes
C13 C14 C15 114.6(3) yes
C13 C14 B1 122.4(3) yes
C15 C14 B1 123.0(2) yes
O1 C15 C14 116.8(2) yes
O1 C15 C10 119.5(3) yes
C14 C15 C10 123.7(3) yes
P1 C16 C17 116.5(2) yes
P1 C16 C21 123.5(2) yes
C17 C16 C21 119.6(3) yes
C16 C17 H19 119.4 no
C16 C17 C18 119.9(3) yes
H19 C17 C18 120.6 no
H20 C18 C17 120.5 no
H20 C18 C19 119.3 no
C17 C18 C19 120.2(3) yes
H21 C19 C18 120.4 no
H21 C19 C20 119.5 no
C18 C19 C20 120.1(3) yes
H22 C20 C19 118.9 no
H22 C20 C21 120.3 no
C19 C20 C21 120.7(3) yes
C16 C21 H23 121.1 no
C16 C21 C20 119.4(3) yes
H23 C21 C20 119.5 no
P1 C22 C23 119.3(2) yes
P1 C22 C27 121.5(2) yes
C23 C22 C27 119.1(3) yes
C22 C23 H18 118.6 no
C22 C23 C24 120.7(3) yes
H18 C23 C24 120.6 no
H17 C24 C23 119.7 no
H17 C24 C25 120.4 no
C23 C24 C25 119.9(3) yes
C24 C25 H16 120.9 no
C24 C25 C26 119.6(3) yes
H16 C25 C26 119.5 no
H15 C26 C25 119.8 no
H15 C26 C27 119.8 no
C25 C26 C27 120.5(3) yes
H14 C27 C22 119.8 no
H14 C27 C26 120.0 no
C22 C27 C26 120.1(3) yes
C29 C28 C33 112.9(3) yes
C29 C28 B1 128.2(3) yes
C33 C28 B1 118.9(2) yes
F10 C29 C28 120.3(3) yes
F10 C29 C30 115.5(3) yes
C28 C29 C30 124.1(3) yes
F9 C30 C29 120.7(3) yes
F9 C30 C31 119.6(3) yes
C29 C30 C31 119.8(3) yes
F8 C31 C30 120.8(3) yes
F8 C31 C32 120.3(3) yes
C30 C31 C32 118.9(3) yes
F7 C32 C31 119.6(3) yes
F7 C32 C33 121.0(3) yes
C31 C32 C33 119.4(3) yes
F6 C33 C28 119.2(3) yes
F6 C33 C32 115.9(3) yes
C28 C33 C32 124.9(3) yes
C35 C34 C39 113.3(3) yes
C35 C34 B1 123.3(3) yes
C39 C34 B1 123.3(3) yes
F5 C35 C34 119.5(3) yes
F5 C35 C36 115.6(3) yes
C34 C35 C36 124.9(3) yes
F4 C36 C35 121.2(3) yes
F4 C36 C37 119.9(3) yes
C35 C36 C37 118.9(3) yes
F3 C37 C36 120.0(3) yes
F3 C37 C38 121.2(3) yes
C36 C37 C38 118.8(3) yes
F2 C38 C37 118.9(3) yes
F2 C38 C39 121.1(3) yes
C37 C38 C39 120.0(3) yes
F1 C39 C34 120.6(3) yes
F1 C39 C38 115.3(3) yes
C34 C39 C38 124.1(3) yes
N1 C40 H30 109.3 no
N1 C40 H32 109.3 no
H30 C40 H32 108.3 no
N1 C40 H31 110.5 no
H30 C40 H31 109.4 no
H32 C40 H31 109.9 no
N1 C41 H24 109.0 no
N1 C41 H26 110.1 no
H24 C41 H26 108.9 no
N1 C41 H25 109.1 no
H24 C41 H25 107.8 no
H26 C41 H25 111.8 no
N1 C42 H28 109.2 no
N1 C42 H29 108.9 no
H28 C42 H29 111.0 no
N1 C42 H27 109.0 no
H28 C42 H27 108.9 no
H29 C42 H27 109.8 no
Cl2 C43 H34 100.8 no
Cl2 C43 H33 101.9 no
H34 C43 H33 110.8 no
Cl2 C43 Cl1 114.0(4) yes
H34 C43 Cl1 115.7 no
H33 C43 Cl1 112.1 no
C28 B1 C34 107.3(2) yes
C28 B1 C14 114.1(2) yes
C34 B1 C14 111.5(2) yes
C28 B1 H1 104.4 no
C34 B1 H1 108.1 no
C14 B1 H1 111.1 no

loop_
_geom_bond_atom_site_label_1
_geom_bond_atom_site_label_2
_geom_bond_distance
_geom_bond_publ_flag
H1 B1 1.138 no
H2 C13 0.941 no
H3 C12 0.922 no
H4 C11 0.947 no
H5 C4 0.946 no
H6 C3 0.935 no
H7 C2 0.926 no
H8 C8 0.963 no
H9 C9 1.001 no
H10 C8 0.946 no
H11 C9 0.938 no
H12 C9 0.948 no
H13 C8 0.968 no
H14 C27 0.973 no
H15 C26 0.947 no
H16 C25 0.934 no
H17 C24 0.940 no
H18 C23 0.938 no
H19 C17 0.918 no
H20 C18 0.937 no
H21 C19 0.955 no
H22 C20 0.939 no
H23 C21 0.936 no
H24 C41 0.994 no
H25 C41 0.960 no
H26 C41 0.962 no
H27 C42 0.961 no
H28 C42 0.965 no
H29 C42 0.964 no
H30 C40 0.983 no
H31 C40 0.963 no
H32 C40 0.975 no
H33 C43 0.909 no
H34 C43 0.972 no
H211 B2 1.064 no
H212 B2 1.109 no
F1 C39 1.353(4) yes
F2 C38 1.345(4) yes
F3 C37 1.346(4) yes
F4 C36 1.349(4) yes
F5 C35 1.356(3) yes
F6 C33 1.355(3) yes
F7 C32 1.349(3) yes
F8 C31 1.347(4) yes
F9 C30 1.353(4) yes
F10 C29 1.362(3) yes
O1 C6 1.376(3) yes
O1 C15 1.417(3) yes
N1 B2 1.601(4) yes
N1 C40 1.494(4) yes
N1 C41 1.490(4) yes
N1 C42 1.495(4) yes
Cl1 C43 1.632(9) yes
Cl2 C43 1.850(8) yes
P1 B2 1.990(3) yes
P1 C1 1.819(3) yes
P1 C16 1.808(3) yes
P1 C22 1.820(3) yes
C1 C2 1.399(4) yes
C1 C6 1.407(4) yes
C2 C3 1.380(4) yes
C3 C4 1.382(4) yes
C4 C5 1.389(4) yes
C5 C6 1.404(4) yes
C5 C7 1.521(4) yes
C7 C8 1.553(4) yes
C7 C9 1.530(4) yes
C7 C10 1.523(4) yes
C10 C11 1.390(4) yes
C10 C15 1.393(4) yes
C11 C12 1.375(5) yes
C12 C13 1.391(5) yes
C13 C14 1.397(4) yes
C14 C15 1.403(4) yes
C14 B1 1.624(4) yes
C16 C17 1.404(4) yes
C16 C21 1.399(4) yes
C17 C18 1.381(4) yes
C18 C19 1.386(5) yes
C19 C20 1.382(5) yes
C20 C21 1.385(4) yes
C22 C23 1.393(4) yes
C22 C27 1.397(4) yes
C23 C24 1.385(4) yes
C24 C25 1.396(5) yes
C25 C26 1.386(5) yes
C26 C27 1.390(4) yes
C28 C29 1.397(4) yes
C28 C33 1.390(4) yes
C28 B1 1.648(4) yes
C29 C30 1.377(4) yes
C30 C31 1.371(5) yes
C31 C32 1.381(5) yes
C32 C33 1.367(4) yes
C34 C35 1.388(4) yes
C34 C39 1.384(4) yes
C34 B1 1.647(4) yes
C35 C36 1.383(5) yes
C36 C37 1.381(5) yes
C37 C38 1.376(5) yes
C38 C39 1.381(5) yes

loop_
_geom_hbond_atom_site_label_D
_geom_hbond_atom_site_label_H
_geom_hbond_atom_site_label_A
_geom_hbond_angle_DHA
_geom_hbond_distance_DH
_geom_hbond_distance_HA
_geom_hbond_distance_DA
_geom_hbond_publ_flag
C13 H2 C35 128.45(19) 0.941 2.588 3.258(5) yes
